data_2105229
loop_
_publ_author_name
'Briggs, Naomi E. B.'
'Kennedy, Alan R.'
'Morrison, Catriona A.'

_publ_section_title
;
 42 salt forms of tyramine: structural comparison and the occurrence of
 hydrate formation
;
_journal_issue 4
_journal_name_full 'Acta Crystallographica Section B'
_journal_page_first 453
_journal_page_last 464
_journal_paper_doi 10.1107/S0108768112026456
_journal_volume 68
_journal_year 2012
_chemical_formula_sum 'C16 H19 N O3'
_chemical_formula_weight 273.32
_space_group_IT_number 14
_symmetry_cell_setting monoclinic
_symmetry_space_group_name_Hall '-P 2ybc'
_symmetry_space_group_name_H-M 'P 1 21/c 1'
_atom_sites_solution_hydrogens geom
_atom_sites_solution_primary direct
_atom_sites_solution_secondary difmap
_audit_creation_method SHELXL-97
_cell_angle_alpha 90.00
_cell_angle_beta 97.301(2)
_cell_angle_gamma 90.00
_cell_formula_units_Z 8
_cell_length_a 12.8638(3)
_cell_length_b 18.4891(4)
_cell_length_c 12.5939(2)
_cell_measurement_reflns_used 8048
_cell_measurement_temperature 123(2)
_cell_measurement_theta_max 29.6887
_cell_measurement_theta_min 2.7355
_cell_volume 2971.05(11)
_computing_structure_refinement 'SHELXL-97 (Sheldrick, 1997)'
_diffrn_ambient_temperature 123(2)
_diffrn_measured_fraction_theta_full 0.999
_diffrn_measured_fraction_theta_max 0.999
_diffrn_measurement_device_type 'Oxford Diffraction Gemini S'
_diffrn_measurement_method 'omega scans'
_diffrn_radiation_monochromator graphite
_diffrn_radiation_source 'fine-focus sealed tube'
_diffrn_radiation_type MoK\a
_diffrn_radiation_wavelength 0.71073
_diffrn_reflns_av_R_equivalents 0.0265
_diffrn_reflns_av_sigmaI/netI 0.0432
_diffrn_reflns_limit_h_max 16
_diffrn_reflns_limit_h_min -14
_diffrn_reflns_limit_k_max 23
_diffrn_reflns_limit_k_min -23
_diffrn_reflns_limit_l_max 16
_diffrn_reflns_limit_l_min -15
_diffrn_reflns_number 19861
_diffrn_reflns_theta_full 27.00
_diffrn_reflns_theta_max 27.00
_diffrn_reflns_theta_min 2.74
_exptl_absorpt_coefficient_mu 0.084
_exptl_absorpt_correction_T_max 1.00000
_exptl_absorpt_correction_T_min 0.90318
_exptl_absorpt_correction_type multi-scan
_exptl_absorpt_process_details
;
CrysAlisPro, Oxford Diffraction Ltd.,
Version 1.171.33.55 (release 05-01-2010 CrysAlis171 .NET)
(compiled Jan  5 2010,16:28:46)
Empirical absorption correction using spherical harmonics,
 implemented in SCALE3 ABSPACK scaling algorithm.
;
_exptl_crystal_colour colourless
_exptl_crystal_density_diffrn 1.222
_exptl_crystal_density_method 'not measured'
_exptl_crystal_description block
_exptl_crystal_F_000 1168
_exptl_crystal_size_max 0.30
_exptl_crystal_size_mid 0.25
_exptl_crystal_size_min 0.18
_refine_diff_density_max 0.263
_refine_diff_density_min -0.205
_refine_ls_extinction_method none
_refine_ls_goodness_of_fit_ref 0.985
_refine_ls_hydrogen_treatment mixed
_refine_ls_matrix_type full
_refine_ls_number_parameters 395
_refine_ls_number_reflns 6476
_refine_ls_number_restraints 0
_refine_ls_restrained_S_all 0.985
_refine_ls_R_factor_all 0.0763
_refine_ls_R_factor_gt 0.0435
_refine_ls_shift/su_max 0.000
_refine_ls_shift/su_mean 0.000
_refine_ls_structure_factor_coef Fsqd
_refine_ls_weighting_details 'calc w=1/[\s^2^(Fo^2^)+(0.0605P)^2^+0.0000P] where P=(Fo^2^+2Fc^2^)/3'
_refine_ls_weighting_scheme calc
_refine_ls_wR_factor_gt 0.1020
_refine_ls_wR_factor_ref 0.1098
_reflns_number_gt 4305
_reflns_number_total 6476
_reflns_threshold_expression I>2/s(I)
_cod_data_source_file ry5045.cif
_cod_data_source_block tyrmtol
_cod_original_sg_symbol_H-M P21/c
_cod_database_code 2105229

loop_
_symmetry_equiv_pos_as_xyz
'x, y, z'
'-x, y+1/2, -z+1/2'
'-x, -y, -z'
'x, -y-1/2, z-1/2'

loop_
_atom_site_type_symbol
_atom_site_label
_atom_site_fract_x
_atom_site_fract_y
_atom_site_fract_z
_atom_site_U_iso_or_equiv
_atom_site_adp_type
_atom_site_calc_flag
_atom_site_refinement_flags
_atom_site_occupancy
_atom_site_symmetry_multiplicity
O O1 -0.31924(10) -0.35199(6) -0.28622(9) 0.0410(3) Uani d . 1 1
O O2 0.16190(10) -0.32696(7) 0.39427(9) 0.0427(3) Uani d . 1 1
O O3 -0.09991(8) 0.08048(6) -0.03942(8) 0.0343(3) Uani d . 1 1
O O4 -0.05348(8) 0.05315(6) -0.19842(8) 0.0347(3) Uani d . 1 1
O O5 0.22609(10) -0.53008(6) 0.20999(8) 0.0447(3) Uani d . 1 1
O O6 0.15113(8) -0.49171(6) 0.05189(8) 0.0339(3) Uani d . 1 1
N N1 -0.14222(12) -0.03510(8) 0.09701(11) 0.0312(3) Uani d . 1 1
N N2 0.01147(11) -0.41739(7) -0.09684(11) 0.0288(3) Uani d . 1 1
C C1 -0.29713(11) -0.16687(8) -0.09511(11) 0.0259(3) Uani d . 1 1
C C2 -0.34047(11) -0.22984(8) -0.06006(11) 0.0290(3) Uani d . 1 1
H H2 -0.3650 -0.2304 0.0079 0.035 Uiso calc R 1 1
C C3 -0.34872(11) -0.29217(8) -0.12240(11) 0.0302(4) Uani d . 1 1
H H3 -0.3796 -0.3346 -0.0975 0.036 Uiso calc R 1 1
C C4 -0.31160(12) -0.29209(8) -0.22093(11) 0.0296(3) Uani d . 1 1
C C5 -0.26803(13) -0.23000(9) -0.25699(12) 0.0341(4) Uani d . 1 1
H H5 -0.2429 -0.2296 -0.3247 0.041 Uiso calc R 1 1
C C6 -0.26095(12) -0.16845(9) -0.19466(11) 0.0328(4) Uani d . 1 1
H H6 -0.2306 -0.1261 -0.2203 0.039 Uiso calc R 1 1
C C7 -0.28041(12) -0.10046(8) -0.02558(11) 0.0294(3) Uani d . 1 1
H H7A -0.3312 -0.1000 0.0272 0.035 Uiso calc R 1 1
H H7B -0.2916 -0.0564 -0.0703 0.035 Uiso calc R 1 1
C C8 -0.16936(11) -0.10124(8) 0.03215(12) 0.0311(4) Uani d . 1 1
H H8A -0.1607 -0.1440 0.0797 0.037 Uiso calc R 1 1
H H8B -0.1197 -0.1062 -0.0214 0.037 Uiso calc R 1 1
C C9 -0.00833(12) -0.31718(8) 0.09035(12) 0.0309(4) Uani d . 1 1
C C10 -0.03302(12) -0.36804(9) 0.16367(12) 0.0349(4) Uani d . 1 1
H H10 -0.0893 -0.4006 0.1439 0.042 Uiso calc R 1 1
C C11 0.02244(12) -0.37274(8) 0.26563(12) 0.0329(4) Uani d . 1 1
H H11 0.0035 -0.4078 0.3149 0.040 Uiso calc R 1 1
C C12 0.10479(12) -0.32652(8) 0.29500(11) 0.0300(3) Uani d . 1 1
C C13 0.13256(13) -0.27637(9) 0.22183(12) 0.0368(4) Uani d . 1 1
H H13 0.1904 -0.2450 0.2410 0.044 Uiso calc R 1 1
C C14 0.07633(13) -0.27192(9) 0.12129(12) 0.0363(4) Uani d . 1 1
H H14 0.0959 -0.2371 0.0720 0.044 Uiso calc R 1 1
C C15 -0.07005(13) -0.31138(9) -0.01981(13) 0.0411(4) Uani d . 1 1
H H15A -0.0890 -0.2601 -0.0340 0.049 Uiso calc R 1 1
H H15B -0.1360 -0.3391 -0.0206 0.049 Uiso calc R 1 1
C C16 -0.01206(13) -0.33891(9) -0.10906(12) 0.0369(4) Uani d . 1 1
H H16A -0.0552 -0.3304 -0.1788 0.044 Uiso calc R 1 1
H H16B 0.0543 -0.3117 -0.1087 0.044 Uiso calc R 1 1
C C17 -0.23433(12) 0.06469(8) -0.18629(11) 0.0297(4) Uani d . 1 1
C C18 -0.26263(13) 0.02249(8) -0.27709(12) 0.0320(4) Uani d . 1 1
H H18 -0.2089 0.0011 -0.3118 0.038 Uiso calc R 1 1
C C19 -0.36625(13) 0.01066(9) -0.31853(13) 0.0389(4) Uani d . 1 1
C C20 -0.44258(14) 0.04584(10) -0.26935(15) 0.0464(5) Uani d . 1 1
H H20 -0.5143 0.0394 -0.2967 0.056 Uiso calc R 1 1
C C21 -0.41675(14) 0.08986(10) -0.18184(16) 0.0505(5) Uani d . 1 1
H H21 -0.4704 0.1144 -0.1510 0.061 Uiso calc R 1 1
C C22 -0.31289(13) 0.09856(9) -0.13846(14) 0.0411(4) Uani d . 1 1
H H22 -0.2956 0.1275 -0.0764 0.049 Uiso calc R 1 1
C C23 -0.12190(12) 0.06757(8) -0.13811(12) 0.0285(3) Uani d . 1 1
C C24 -0.39244(16) -0.04166(11) -0.41095(14) 0.0520(5) Uani d . 1 1
H H24A -0.3712 -0.0207 -0.4763 0.078 Uiso calc R 1 1
H H24B -0.4681 -0.0508 -0.4215 0.078 Uiso calc R 1 1
H H24C -0.3550 -0.0873 -0.3947 0.078 Uiso calc R 1 1
C C25 0.29284(11) -0.42260(8) 0.13930(12) 0.0304(4) Uani d . 1 1
C C26 0.30055(11) -0.38033(8) 0.04956(13) 0.0326(4) Uani d . 1 1
H H26 0.2576 -0.3916 -0.0154 0.039 Uiso calc R 1 1
C C27 0.36894(13) -0.32204(9) 0.05150(17) 0.0457(5) Uani d . 1 1
C C28 0.42939(15) -0.30638(11) 0.1475(2) 0.0628(6) Uani d . 1 1
H H28 0.4759 -0.2663 0.1513 0.075 Uiso calc R 1 1
C C29 0.42368(15) -0.34737(14) 0.23738(18) 0.0637(7) Uani d . 1 1
H H29 0.4664 -0.3355 0.3022 0.076 Uiso calc R 1 1
C C30 0.35569(13) -0.40634(11) 0.23455(14) 0.0481(5) Uani d . 1 1
H H30 0.3524 -0.4350 0.2967 0.058 Uiso calc R 1 1
C C31 0.21828(12) -0.48546(8) 0.13332(12) 0.0294(3) Uani d . 1 1
C C32 0.37624(15) -0.27819(11) -0.04744(19) 0.0683(7) Uani d . 1 1
H H32A 0.3132 -0.2483 -0.0630 0.103 Uiso calc R 1 1
H H32B 0.3821 -0.3107 -0.1079 0.103 Uiso calc R 1 1
H H32C 0.4382 -0.2469 -0.0361 0.103 Uiso calc R 1 1
H H1H -0.2960(17) -0.3941(14) -0.2453(18) 0.085(7) Uiso d . 1 1
H H1N -0.1837(13) -0.0301(9) 0.1518(14) 0.040(5) Uiso d . 1 1
H H2H 0.1383(15) -0.3565(11) 0.4377(15) 0.056(6) Uiso d . 1 1
H H2N -0.0675(17) -0.0410(11) 0.1332(15) 0.063(6) Uiso d . 1 1
H H3N -0.1510(13) 0.0072(10) 0.0511(13) 0.045(5) Uiso d . 1 1
H H4N 0.0700(14) -0.4281(9) -0.0362(15) 0.049(5) Uiso d . 1 1
H H5N 0.0356(13) -0.4316(9) -0.1583(16) 0.048(5) Uiso d . 1 1
H H6N -0.0502(15) -0.4437(10) -0.0825(14) 0.055(6) Uiso d . 1 1

loop_
_atom_site_aniso_label
_atom_site_aniso_U_11
_atom_site_aniso_U_22
_atom_site_aniso_U_33
_atom_site_aniso_U_12
_atom_site_aniso_U_13
_atom_site_aniso_U_23
O1 0.0623(8) 0.0309(6) 0.0279(6) 0.0058(6) -0.0013(5) -0.0039(5)
O2 0.0550(8) 0.0485(8) 0.0240(6) -0.0095(6) 0.0030(5) 0.0051(5)
O3 0.0469(6) 0.0361(6) 0.0198(5) -0.0031(5) 0.0035(5) -0.0030(5)
O4 0.0380(6) 0.0441(7) 0.0226(6) -0.0002(5) 0.0054(5) -0.0017(5)
O5 0.0678(8) 0.0393(7) 0.0294(6) 0.0181(6) 0.0151(6) 0.0117(5)
O6 0.0354(6) 0.0332(6) 0.0323(6) -0.0055(5) 0.0014(5) 0.0021(5)
N1 0.0394(8) 0.0339(8) 0.0202(7) -0.0054(7) 0.0030(6) -0.0014(6)
N2 0.0351(8) 0.0307(7) 0.0207(7) -0.0022(6) 0.0040(6) 0.0017(6)
C1 0.0251(7) 0.0289(8) 0.0227(8) 0.0012(7) -0.0016(6) 0.0021(6)
C2 0.0276(8) 0.0360(9) 0.0227(8) -0.0011(7) 0.0007(6) 0.0022(7)
C3 0.0318(8) 0.0281(8) 0.0297(8) -0.0031(7) -0.0006(6) 0.0049(6)
C4 0.0342(8) 0.0287(8) 0.0237(8) 0.0049(7) -0.0051(6) -0.0018(6)
C5 0.0443(10) 0.0374(9) 0.0206(8) 0.0002(8) 0.0041(7) 0.0020(7)
C6 0.0417(9) 0.0301(8) 0.0263(8) -0.0033(7) 0.0035(7) 0.0046(7)
C7 0.0353(8) 0.0277(8) 0.0248(8) -0.0003(7) 0.0018(6) 0.0020(6)
C8 0.0361(9) 0.0317(9) 0.0252(8) -0.0037(7) 0.0034(7) -0.0042(6)
C9 0.0359(9) 0.0284(8) 0.0290(8) 0.0088(7) 0.0063(7) -0.0020(6)
C10 0.0347(9) 0.0341(9) 0.0367(9) -0.0038(7) 0.0070(7) -0.0016(7)
C11 0.0408(9) 0.0281(8) 0.0320(9) 0.0004(8) 0.0129(7) 0.0046(7)
C12 0.0404(9) 0.0279(8) 0.0231(8) 0.0039(7) 0.0094(7) -0.0010(6)
C13 0.0490(10) 0.0325(9) 0.0302(9) -0.0107(8) 0.0096(7) -0.0016(7)
C14 0.0545(11) 0.0286(8) 0.0270(8) -0.0006(8) 0.0096(7) 0.0046(7)
C15 0.0480(10) 0.0385(10) 0.0352(9) 0.0132(8) -0.0009(8) 0.0000(7)
C16 0.0535(11) 0.0299(9) 0.0258(8) 0.0003(8) -0.0007(7) 0.0059(7)
C17 0.0401(9) 0.0232(8) 0.0262(8) -0.0003(7) 0.0056(7) 0.0049(6)
C18 0.0387(9) 0.0303(8) 0.0267(8) 0.0001(7) 0.0032(7) 0.0035(7)
C19 0.0430(10) 0.0358(9) 0.0360(9) -0.0033(8) -0.0028(8) 0.0069(7)
C20 0.0351(10) 0.0430(10) 0.0585(12) -0.0009(9) -0.0043(9) 0.0084(9)
C21 0.0416(11) 0.0429(11) 0.0681(13) 0.0080(9) 0.0113(9) -0.0041(10)
C22 0.0450(10) 0.0336(9) 0.0454(10) 0.0007(8) 0.0089(8) -0.0065(8)
C23 0.0419(9) 0.0206(8) 0.0231(8) -0.0025(7) 0.0042(7) 0.0022(6)
C24 0.0556(11) 0.0504(12) 0.0459(11) -0.0102(10) -0.0091(9) 0.0003(9)
C25 0.0260(8) 0.0324(8) 0.0322(8) 0.0089(7) 0.0013(6) -0.0080(7)
C26 0.0258(8) 0.0286(8) 0.0433(10) 0.0037(7) 0.0033(7) -0.0032(7)
C27 0.0261(9) 0.0313(9) 0.0806(14) 0.0041(8) 0.0101(9) -0.0046(9)
C28 0.0361(11) 0.0451(12) 0.1075(19) -0.0030(9) 0.0099(12) -0.0266(13)
C29 0.0368(11) 0.0821(17) 0.0681(15) 0.0021(11) -0.0089(10) -0.0455(13)
C30 0.0389(10) 0.0667(13) 0.0369(10) 0.0121(10) -0.0021(8) -0.0168(9)
C31 0.0344(8) 0.0291(8) 0.0260(8) 0.0095(7) 0.0093(7) -0.0001(6)
C32 0.0432(11) 0.0426(12) 0.124(2) 0.0006(10) 0.0288(12) 0.0270(12)

loop_
_atom_type_symbol
_atom_type_description
_atom_type_scat_dispersion_real
_atom_type_scat_dispersion_imag
_atom_type_scat_source
O O 0.0106 0.0060 'International Tables Vol C Tables 4.2.6.8 and 6.1.1.4'
N N 0.0061 0.0033 'International Tables Vol C Tables 4.2.6.8 and 6.1.1.4'
C C 0.0033 0.0016 'International Tables Vol C Tables 4.2.6.8 and 6.1.1.4'
H H 0.0000 0.0000 'International Tables Vol C Tables 4.2.6.8 and 6.1.1.4'

loop_
_geom_angle_atom_site_label_1
_geom_angle_atom_site_label_2
_geom_angle_atom_site_label_3
_geom_angle
C4 O1 H1H 109.8(13)
C12 O2 H2H 113.3(13)
C8 N1 H1N 111.9(10)
C8 N1 H2N 107.5(11)
H1N N1 H2N 106.1(14)
C8 N1 H3N 109.5(10)
H1N N1 H3N 109.1(15)
H2N N1 H3N 112.6(15)
C16 N2 H4N 112.8(10)
C16 N2 H5N 106.3(11)
H4N N2 H5N 106.4(14)
C16 N2 H6N 110.5(11)
H4N N2 H6N 107.9(14)
H5N N2 H6N 112.9(15)
C2 C1 C6 117.57(14)
C2 C1 C7 122.17(13)
C6 C1 C7 120.06(14)
C1 C2 C3 121.39(13)
C1 C2 H2 119.3
C3 C2 H2 119.3
C4 C3 C2 119.64(14)
C4 C3 H3 120.2
C2 C3 H3 120.2
O1 C4 C5 118.32(13)
O1 C4 C3 121.88(14)
C5 C4 C3 119.78(14)
C6 C5 C4 119.97(14)
C6 C5 H5 120.0
C4 C5 H5 120.0
C5 C6 C1 121.65(15)
C5 C6 H6 119.2
C1 C6 H6 119.2
C1 C7 C8 109.06(12)
C1 C7 H7A 109.9
C8 C7 H7A 109.9
C1 C7 H7B 109.9
C8 C7 H7B 109.9
H7A C7 H7B 108.3
N1 C8 C7 113.33(13)
N1 C8 H8A 108.9
C7 C8 H8A 108.9
N1 C8 H8B 108.9
C7 C8 H8B 108.9
H8A C8 H8B 107.7
C10 C9 C14 117.43(14)
C10 C9 C15 121.49(15)
C14 C9 C15 121.07(14)
C9 C10 C11 121.65(15)
C9 C10 H10 119.2
C11 C10 H10 119.2
C12 C11 C10 119.81(14)
C12 C11 H11 120.1
C10 C11 H11 120.1
O2 C12 C11 123.26(14)
O2 C12 C13 117.27(14)
C11 C12 C13 119.47(14)
C14 C13 C12 120.08(15)
C14 C13 H13 120.0
C12 C13 H13 120.0
C13 C14 C9 121.52(15)
C13 C14 H14 119.2
C9 C14 H14 119.2
C9 C15 C16 113.99(13)
C9 C15 H15A 108.8
C16 C15 H15A 108.8
C9 C15 H15B 108.8
C16 C15 H15B 108.8
H15A C15 H15B 107.7
N2 C16 C15 111.37(13)
N2 C16 H16A 109.4
C15 C16 H16A 109.4
N2 C16 H16B 109.4
C15 C16 H16B 109.4
H16A C16 H16B 108.0
C22 C17 C18 118.65(15)
C22 C17 C23 121.78(14)
C18 C17 C23 119.39(14)
C19 C18 C17 122.39(15)
C19 C18 H18 118.8
C17 C18 H18 118.8
C18 C19 C20 117.34(16)
C18 C19 C24 119.90(16)
C20 C19 C24 122.70(16)
C21 C20 C19 121.47(17)
C21 C20 H20 119.3
C19 C20 H20 119.3
C20 C21 C22 120.43(17)
C20 C21 H21 119.8
C22 C21 H21 119.8
C21 C22 C17 119.61(16)
C21 C22 H22 120.2
C17 C22 H22 120.2
O4 C23 O3 123.13(14)
O4 C23 C17 117.42(13)
O3 C23 C17 119.36(13)
C19 C24 H24A 109.5
C19 C24 H24B 109.5
H24A C24 H24B 109.5
C19 C24 H24C 109.5
H24A C24 H24C 109.5
H24B C24 H24C 109.5
C26 C25 C30 119.12(16)
C26 C25 C31 120.39(13)
C30 C25 C31 120.49(15)
C25 C26 C27 122.21(16)
C25 C26 H26 118.9
C27 C26 H26 118.9
C28 C27 C26 117.53(18)
C28 C27 C32 121.73(19)
C26 C27 C32 120.74(17)
C29 C28 C27 121.52(19)
C29 C28 H28 119.2
C27 C28 H28 119.2
C28 C29 C30 120.64(18)
C28 C29 H29 119.7
C30 C29 H29 119.7
C25 C30 C29 118.97(19)
C25 C30 H30 120.5
C29 C30 H30 120.5
O6 C31 O5 122.79(15)
O6 C31 C25 118.63(13)
O5 C31 C25 118.57(14)
C27 C32 H32A 109.5
C27 C32 H32B 109.5
H32A C32 H32B 109.5
C27 C32 H32C 109.5
H32A C32 H32C 109.5
H32B C32 H32C 109.5

loop_
_geom_bond_atom_site_label_1
_geom_bond_atom_site_label_2
_geom_bond_distance
O1 C4 1.3755(18)
O1 H1H 0.96(2)
O2 C12 1.3673(18)
O2 H2H 0.855(19)
O3 C23 1.2620(17)
O4 C23 1.2619(17)
O5 C31 1.2643(18)
O6 C31 1.2595(18)
N1 C8 1.4873(19)
N1 H1N 0.929(18)
N1 H2N 1.02(2)
N1 H3N 0.971(18)
N2 C16 1.486(2)
N2 H4N 1.021(18)
N2 H5N 0.909(19)
N2 H6N 0.97(2)
C1 C2 1.387(2)
C1 C6 1.392(2)
C1 C7 1.507(2)
C2 C3 1.391(2)
C2 H2 0.9500
C3 C4 1.385(2)
C3 H3 0.9500
C4 C5 1.379(2)
C5 C6 1.379(2)
C5 H5 0.9500
C6 H6 0.9500
C7 C8 1.518(2)
C7 H7A 0.9900
C7 H7B 0.9900
C8 H8A 0.9900
C8 H8B 0.9900
C9 C10 1.383(2)
C9 C14 1.389(2)
C9 C15 1.512(2)
C10 C11 1.390(2)
C10 H10 0.9500
C11 C12 1.375(2)
C11 H11 0.9500
C12 C13 1.386(2)
C13 C14 1.378(2)
C13 H13 0.9500
C14 H14 0.9500
C15 C16 1.514(2)
C15 H15A 0.9900
C15 H15B 0.9900
C16 H16A 0.9900
C16 H16B 0.9900
C17 C22 1.390(2)
C17 C18 1.394(2)
C17 C23 1.497(2)
C18 C19 1.386(2)
C18 H18 0.9500
C19 C20 1.388(2)
C19 C24 1.518(2)
C20 C21 1.376(3)
C20 H20 0.9500
C21 C22 1.387(2)
C21 H21 0.9500
C22 H22 0.9500
C24 H24A 0.9800
C24 H24B 0.9800
C24 H24C 0.9800
C25 C26 1.388(2)
C25 C30 1.392(2)
C25 C31 1.503(2)
C26 C27 1.390(2)
C26 H26 0.9500
C27 C28 1.383(3)
C27 C32 1.499(3)
C28 C29 1.372(3)
C28 H28 0.9500
C29 C30 1.396(3)
C29 H29 0.9500
C30 H30 0.9500
C32 H32A 0.9800
C32 H32B 0.9800
C32 H32C 0.9800

loop_
_geom_torsion_atom_site_label_1
_geom_torsion_atom_site_label_2
_geom_torsion_atom_site_label_3
_geom_torsion_atom_site_label_4
_geom_torsion
C6 C1 C2 C3 -0.7(2)
C7 C1 C2 C3 -175.52(14)
C1 C2 C3 C4 1.0(2)
C2 C3 C4 O1 -179.07(13)
C2 C3 C4 C5 -0.8(2)
O1 C4 C5 C6 178.73(14)
C3 C4 C5 C6 0.4(2)
C4 C5 C6 C1 -0.1(2)
C2 C1 C6 C5 0.3(2)
C7 C1 C6 C5 175.21(14)
C2 C1 C7 C8 94.13(16)
C6 C1 C7 C8 -80.55(17)
C1 C7 C8 N1 175.78(12)
C14 C9 C10 C11 1.8(2)
C15 C9 C10 C11 -178.91(14)
C9 C10 C11 C12 -0.7(2)
C10 C11 C12 O2 178.85(14)
C10 C11 C12 C13 -0.9(2)
O2 C12 C13 C14 -178.32(14)
C11 C12 C13 C14 1.5(2)
C12 C13 C14 C9 -0.4(2)
C10 C9 C14 C13 -1.2(2)
C15 C9 C14 C13 179.45(14)
C10 C9 C15 C16 -107.27(17)
C14 C9 C15 C16 72.00(19)
C9 C15 C16 N2 62.83(19)
C22 C17 C18 C19 -2.8(2)
C23 C17 C18 C19 172.37(14)
C17 C18 C19 C20 3.4(2)
C17 C18 C19 C24 -174.01(15)
C18 C19 C20 C21 -1.0(3)
C24 C19 C20 C21 176.29(17)
C19 C20 C21 C22 -1.9(3)
C20 C21 C22 C17 2.4(3)
C18 C17 C22 C21 -0.1(2)
C23 C17 C22 C21 -175.21(15)
C22 C17 C23 O4 -161.32(14)
C18 C17 C23 O4 23.6(2)
C22 C17 C23 O3 22.2(2)
C18 C17 C23 O3 -152.86(14)
C30 C25 C26 C27 -0.1(2)
C31 C25 C26 C27 -179.58(14)
C25 C26 C27 C28 -0.8(2)
C25 C26 C27 C32 179.15(15)
C26 C27 C28 C29 1.0(3)
C32 C27 C28 C29 -178.92(17)
C27 C28 C29 C30 -0.3(3)
C26 C25 C30 C29 0.8(2)
C31 C25 C30 C29 -179.69(15)
C28 C29 C30 C25 -0.6(3)
C26 C25 C31 O6 -11.8(2)
C30 C25 C31 O6 168.78(14)
C26 C25 C31 O5 167.79(13)
C30 C25 C31 O5 -11.7(2)

loop_
_cod_related_entry_id
_cod_related_entry_database
_cod_related_entry_code
1 ChemSpider 30654585
